data_7704876
loop_
_publ_author_name
'Mahmoudi, Ghodrat'
'Afkhami, Farhad Akbari'
'Kennedy, Alan R.'
'Zubkov, Fedor I.'
'Zangrando, Ennio'
'Kirillov, Alexander M.'
'Molins, Elies'
'Mitoraj, Mariusz P.'
'Safin, Damir A.'

_publ_section_title
;
 Lead(ii) coordination polymers driven by pyridine-hydrazine donors: from
 anion-guided self-assembly to structural features.
;
_journal_issue 32
_journal_name_full 'Dalton transactions (Cambridge, England : 2003)'
_journal_page_first 11238
_journal_page_last 11248
_journal_paper_doi 10.1039/d0dt01704c
_journal_volume 49
_journal_year 2020
_chemical_formula_moiety 'C12 H10 I2 N4 O Pb'
_chemical_formula_sum 'C12 H10 I2 N4 O Pb'
_chemical_formula_weight 687.23
_space_group_crystal_system triclinic
_space_group_IT_number 2
_space_group_name_Hall '-P 1'
_space_group_name_H-M_alt 'P -1'
_atom_sites_solution_hydrogens geom
_audit_creation_method SHELXL-2014/7
_audit_update_record
;
2020-03-25 deposited with the CCDC.	2020-07-17 downloaded from the CCDC.
;
_cell_angle_alpha 70.590(18)
_cell_angle_beta 88.62(2)
_cell_angle_gamma 86.101(19)
_cell_formula_units_Z 2
_cell_length_a 4.6530(15)
_cell_length_b 11.365(2)
_cell_length_c 16.636(4)
_cell_measurement_reflns_used 25
_cell_measurement_temperature 293(2)
_cell_measurement_theta_max 19
_cell_measurement_theta_min 6
_cell_volume 827.8(4)
_computing_cell_refinement 'CAD4 Express (Enraf Nonius, 1994)'
_computing_data_collection 'CAD4 Express (Enraf Nonius, 1994)'
_computing_data_reduction 'XCAD4 (Harms & Wocadlo, 1995)'
_computing_molecular_graphics 'DIAMOND, K. Brandenburg, (1999)'
_computing_publication_material 'Wingx 2013.3 (Farrugia, 1999)'
_computing_structure_refinement 'SHELXL-2014/7 (Sheldrick, 2014)'
_computing_structure_solution 'SHELXS-97 (Sheldrick, 1990)'
_diffrn_ambient_temperature 293(2)
_diffrn_detector 'scintillation LiI'
_diffrn_measured_fraction_theta_full 1.000
_diffrn_measured_fraction_theta_max 1.000
_diffrn_measurement_device '\k-geometry diffractometer'
_diffrn_measurement_device_type 'Enraf Nonius CAD4'
_diffrn_measurement_method 'non-profiled \w scans'
_diffrn_orient_matrix_type
;
  x-axis points to radiation source
  the matrix is specified in reciprocal space
;
_diffrn_orient_matrix_UB_11 0.050146
_diffrn_orient_matrix_UB_12 0.061475
_diffrn_orient_matrix_UB_13 -0.056475
_diffrn_orient_matrix_UB_21 0.005791
_diffrn_orient_matrix_UB_22 0.066646
_diffrn_orient_matrix_UB_23 0.026749
_diffrn_orient_matrix_UB_31 0.209425
_diffrn_orient_matrix_UB_32 -0.022775
_diffrn_orient_matrix_UB_33 0.01273
_diffrn_radiation_monochromator graphite
_diffrn_radiation_probe x-ray
_diffrn_radiation_type MoK\a
_diffrn_radiation_wavelength 0.71073
_diffrn_reflns_av_R_equivalents 0.0667
_diffrn_reflns_av_unetI/netI 0.0711
_diffrn_reflns_Laue_measured_fraction_full 1.000
_diffrn_reflns_Laue_measured_fraction_max 1.000
_diffrn_reflns_limit_h_max 5
_diffrn_reflns_limit_h_min -5
_diffrn_reflns_limit_k_max 14
_diffrn_reflns_limit_k_min -13
_diffrn_reflns_limit_l_max 21
_diffrn_reflns_limit_l_min 0
_diffrn_reflns_number 3581
_diffrn_reflns_point_group_measured_fraction_full 1.000
_diffrn_reflns_point_group_measured_fraction_max 1.000
_diffrn_reflns_theta_full 25.242
_diffrn_reflns_theta_max 26.971
_diffrn_reflns_theta_min 1.298
_diffrn_standards_decay_% 0
_diffrn_standards_interval_time 60
_diffrn_standards_number 1
_exptl_absorpt_coefficient_mu 13.920
_exptl_absorpt_correction_T_max 0.5329
_exptl_absorpt_correction_T_min 0.4887
_exptl_absorpt_correction_type refdelf
_exptl_absorpt_process_details
;
        Walker, N. & Stuart, D (1983) Acta. Cryst. A39, 158-166
;
_exptl_crystal_colour orange
_exptl_crystal_density_diffrn 2.757
_exptl_crystal_density_method 'not measured'
_exptl_crystal_description prism
_exptl_crystal_F_000 612
_exptl_crystal_size_max 0.30
_exptl_crystal_size_mid 0.15
_exptl_crystal_size_min 0.09
_refine_diff_density_max 2.057
_refine_diff_density_min -2.241
_refine_diff_density_rms 0.312
_refine_ls_extinction_method none
_refine_ls_goodness_of_fit_ref 1.037
_refine_ls_hydrogen_treatment constr
_refine_ls_matrix_type full
_refine_ls_number_parameters 181
_refine_ls_number_reflns 3581
_refine_ls_number_restraints 0
_refine_ls_restrained_S_all 1.037
_refine_ls_R_factor_all 0.1093
_refine_ls_R_factor_gt 0.0554
_refine_ls_shift/su_max 0.000
_refine_ls_shift/su_mean 0.000
_refine_ls_structure_factor_coef Fsqd
_refine_ls_weighting_details 'w=1/[\s^2^(Fo^2^)+(0.0724P)^2^+4.4243P] where P=(Fo^2^+2Fc^2^)/3'
_refine_ls_weighting_scheme calc
_refine_ls_wR_factor_gt 0.1281
_refine_ls_wR_factor_ref 0.1509
_reflns_Friedel_coverage 0.000
_reflns_number_gt 2280
_reflns_number_total 3581
_reflns_threshold_expression 'I > 2\s(I)'
_cod_data_source_file d0dt01704c1.cif
_cod_data_source_block 4
_cod_depositor_comments
;
The following automatic conversions were performed:

data item '_diffrn_radiation_probe' value 'X-ray' was changed to
'x-ray' in accordance with the
/home/data/users/saulius/crontab/automatic-downloads/rss-feeds/RSC/lib/dictionaries/cif_core.dic
dictionary named 'cif_core.dic' version 2.4.2 last updated on
2011-04-26.

Automatic conversion script
Id: cif_fix_values 7556 2019-12-06 15:28:31Z antanas 

 Adding full bibliography for 7704876--7704879.cif.
;
_cod_database_code 7704876
_shelx_shelxl_version_number 2014/7
_shelx_space_group_comment
;
The symmetry employed for this shelxl refinement is uniquely defined
by the following loop, which should always be used as a source of
symmetry information in preference to the above space-group names.
They are only intended as comments.
;

loop_
_space_group_symop_operation_xyz
'x, y, z'
'-x, -y, -z'

loop_
_atom_site_label
_atom_site_type_symbol
_atom_site_fract_x
_atom_site_fract_y
_atom_site_fract_z
_atom_site_U_iso_or_equiv
_atom_site_adp_type
_atom_site_occupancy
_atom_site_site_symmetry_order
_atom_site_calc_flag
_atom_site_refinement_flags_posn
_atom_site_refinement_flags_adp
_atom_site_refinement_flags_occupancy
_atom_site_disorder_assembly
_atom_site_disorder_group
Pb1 Pb -0.02122(13) 0.23361(6) -0.28383(4) 0.03100(19) Uani 1 1 d . . . . .
I1 I -0.5420(2) 0.43168(10) -0.35415(7) 0.0412(3) Uani 1 1 d . . . . .
I2 I -0.4871(2) 0.02531(10) -0.21123(8) 0.0455(3) Uani 1 1 d . . . . .
N1 N -0.020(3) 0.2877(14) -0.1366(9) 0.049(4) Uani 1 1 d . . . . .
C2 C 0.140(4) 0.3765(16) -0.1288(10) 0.052(5) Uani 1 1 d . . . . .
H2 H 0.2153 0.4330 -0.1776 0.062 Uiso 1 1 calc R U . . .
C3 C 0.196(4) 0.3869(17) -0.0506(11) 0.053(5) Uani 1 1 d . . . . .
H3 H 0.2992 0.4525 -0.0474 0.063 Uiso 1 1 calc R U . . .
C4 C 0.102(3) 0.3012(14) 0.0219(9) 0.029(3) Uani 1 1 d . . . . .
C5 C -0.056(4) 0.2076(15) 0.0130(10) 0.042(4) Uani 1 1 d . . . . .
H5 H -0.1294 0.1484 0.0608 0.051 Uiso 1 1 calc R U . . .
C6 C -0.103(4) 0.202(2) -0.0659(11) 0.058(5) Uani 1 1 d . . . . .
H6 H -0.1976 0.1353 -0.0704 0.070 Uiso 1 1 calc R U . . .
C7 C 0.184(3) 0.3088(13) 0.1066(8) 0.029(3) Uani 1 1 d . . . . .
O7 O 0.412(2) 0.3472(11) 0.1177(7) 0.040(3) Uani 1 1 d . . . . .
N8 N -0.012(3) 0.2709(12) 0.1679(8) 0.037(3) Uani 1 1 d . . . . .
H8 H -0.1766 0.2505 0.1560 0.045 Uiso 1 1 calc R U . . .
N9 N 0.048(3) 0.2640(12) 0.2512(8) 0.037(3) Uani 1 1 d . . . . .
C10 C -0.144(4) 0.2200(16) 0.3053(10) 0.043(4) Uani 1 1 d . . . . .
H10 H -0.3096 0.1920 0.2896 0.052 Uiso 1 1 calc R U . . .
C11 C -0.100(3) 0.2137(15) 0.3937(10) 0.037(4) Uani 1 1 d . . . . .
C12 C 0.089(5) 0.2855(19) 0.4141(11) 0.065(6) Uani 1 1 d . . . . .
H12 H 0.2094 0.3351 0.3732 0.078 Uiso 1 1 calc R U . . .
C13 C 0.096(5) 0.2818(18) 0.4970(11) 0.061(6) Uani 1 1 d . . . . .
H13 H 0.2030 0.3406 0.5083 0.073 Uiso 1 1 calc R U . . .
N14 N -0.034(3) 0.2031(12) 0.5630(8) 0.038(3) Uani 1 1 d . . . . .
C15 C -0.209(6) 0.133(2) 0.5424(12) 0.084(8) Uani 1 1 d . . . . .
H15 H -0.3138 0.0794 0.5861 0.100 Uiso 1 1 calc R U . . .
C16 C -0.251(4) 0.133(2) 0.4630(13) 0.078(8) Uani 1 1 d . . . . .
H16 H -0.3793 0.0796 0.4534 0.094 Uiso 1 1 calc R U . . .

loop_
_atom_site_aniso_label
_atom_site_aniso_U_11
_atom_site_aniso_U_22
_atom_site_aniso_U_33
_atom_site_aniso_U_23
_atom_site_aniso_U_13
_atom_site_aniso_U_12
Pb1 0.0320(3) 0.0367(3) 0.0236(3) -0.0080(2) 0.0012(2) -0.0079(2)
I1 0.0408(7) 0.0340(6) 0.0428(6) -0.0034(5) 0.0013(5) -0.0095(5)
I2 0.0430(7) 0.0317(6) 0.0527(7) -0.0003(5) 0.0005(5) -0.0098(5)
N1 0.056(10) 0.062(10) 0.032(8) -0.016(7) 0.006(7) -0.018(8)
C2 0.080(14) 0.042(10) 0.028(9) -0.006(8) 0.013(9) -0.009(10)
C3 0.081(14) 0.047(10) 0.039(10) -0.025(9) 0.006(9) -0.012(10)
C4 0.026(7) 0.047(9) 0.020(7) -0.017(7) -0.003(6) -0.003(6)
C5 0.062(12) 0.039(9) 0.029(8) -0.010(7) 0.012(8) -0.032(8)
C6 0.054(11) 0.090(15) 0.043(11) -0.034(11) 0.007(9) -0.038(11)
C7 0.031(8) 0.033(8) 0.019(7) -0.004(6) 0.006(6) -0.006(6)
O7 0.026(6) 0.062(7) 0.032(6) -0.014(5) -0.008(5) -0.013(5)
N8 0.029(7) 0.050(8) 0.031(7) -0.008(6) -0.006(6) -0.014(6)
N9 0.040(8) 0.052(8) 0.019(6) -0.009(6) -0.001(5) -0.011(6)
C10 0.043(10) 0.061(11) 0.032(9) -0.021(8) -0.004(7) -0.019(8)
C11 0.028(8) 0.048(9) 0.037(9) -0.018(8) 0.001(7) 0.002(7)
C12 0.103(17) 0.071(13) 0.034(10) -0.025(9) 0.007(10) -0.057(13)
C13 0.090(16) 0.064(13) 0.034(10) -0.017(9) -0.007(10) -0.039(11)
N14 0.049(9) 0.039(7) 0.028(7) -0.013(6) 0.008(6) 0.001(6)
C15 0.13(2) 0.096(17) 0.025(9) -0.013(11) 0.013(12) -0.076(17)
C16 0.074(16) 0.116(19) 0.062(13) -0.039(14) 0.014(11) -0.083(15)

loop_
_atom_type_symbol
_atom_type_description
_atom_type_scat_dispersion_real
_atom_type_scat_dispersion_imag
_atom_type_scat_source
C C 0.0033 0.0016 'International Tables Vol C Tables 4.2.6.8 and 6.1.1.4'
H H 0.0000 0.0000 'International Tables Vol C Tables 4.2.6.8 and 6.1.1.4'
N N 0.0061 0.0033 'International Tables Vol C Tables 4.2.6.8 and 6.1.1.4'
O O 0.0106 0.0060 'International Tables Vol C Tables 4.2.6.8 and 6.1.1.4'
I I -0.4742 1.8119 'International Tables Vol C Tables 4.2.6.8 and 6.1.1.4'
Pb Pb -3.3944 10.1111 'International Tables Vol C Tables 4.2.6.8 and 6.1.1.4'

loop_
_geom_angle_atom_site_label_1
_geom_angle_atom_site_label_2
_geom_angle_atom_site_label_3
_geom_angle
_geom_angle_site_symmetry_1
_geom_angle_site_symmetry_3
_geom_angle_publ_flag
N14 Pb1 N1 174.6(4) 1_554 . ?
N14 Pb1 I1 84.8(3) 1_554 . ?
N1 Pb1 I1 91.0(3) . . ?
N14 Pb1 I1 89.3(3) 1_554 1_655 ?
N1 Pb1 I1 87.7(3) . 1_655 ?
I1 Pb1 I1 94.22(4) . 1_655 ?
N14 Pb1 I2 90.5(3) 1_554 . ?
N1 Pb1 I2 92.7(3) . . ?
I1 Pb1 I2 87.84(4) . . ?
I1 Pb1 I2 177.90(4) 1_655 . ?
N14 Pb1 I2 94.8(3) 1_554 1_655 ?
N1 Pb1 I2 89.4(3) . 1_655 ?
I1 Pb1 I2 179.20(4) . 1_655 ?
I1 Pb1 I2 86.49(4) 1_655 1_655 ?
I2 Pb1 I2 91.45(4) . 1_655 ?
Pb1 I1 Pb1 94.22(4) . 1_455 ?
Pb1 I2 Pb1 91.45(4) . 1_455 ?
C6 N1 C2 117.6(15) . . ?
C6 N1 Pb1 118.2(12) . . ?
C2 N1 Pb1 121.0(11) . . ?
N1 C2 C3 122.0(16) . . ?
N1 C2 H2 119.0 . . ?
C3 C2 H2 119.0 . . ?
C4 C3 C2 120.1(17) . . ?
C4 C3 H3 120.0 . . ?
C2 C3 H3 120.0 . . ?
C3 C4 C5 117.3(14) . . ?
C3 C4 C7 119.1(14) . . ?
C5 C4 C7 123.5(13) . . ?
C6 C5 C4 119.7(15) . . ?
C6 C5 H5 120.1 . . ?
C4 C5 H5 120.1 . . ?
N1 C6 C5 123.1(17) . . ?
N1 C6 H6 118.4 . . ?
C5 C6 H6 118.4 . . ?
O7 C7 N8 123.1(13) . . ?
O7 C7 C4 122.2(13) . . ?
N8 C7 C4 114.8(13) . . ?
C7 N8 N9 120.3(12) . . ?
C7 N8 H8 119.8 . . ?
N9 N8 H8 119.8 . . ?
C10 N9 N8 115.6(13) . . ?
N9 C10 C11 118.8(15) . . ?
N9 C10 H10 120.6 . . ?
C11 C10 H10 120.6 . . ?
C12 C11 C16 115.8(15) . . ?
C12 C11 C10 121.7(16) . . ?
C16 C11 C10 122.5(15) . . ?
C11 C12 C13 117.5(17) . . ?
C11 C12 H12 121.2 . . ?
C13 C12 H12 121.2 . . ?
N14 C13 C12 126.9(17) . . ?
N14 C13 H13 116.5 . . ?
C12 C13 H13 116.5 . . ?
C15 N14 C13 114.0(15) . . ?
C15 N14 Pb1 124.5(12) . 1_556 ?
C13 N14 Pb1 119.8(11) . 1_556 ?
N14 C15 C16 125.0(17) . . ?
N14 C15 H15 117.5 . . ?
C16 C15 H15 117.5 . . ?
C15 C16 C11 120.1(16) . . ?
C15 C16 H16 120.0 . . ?
C11 C16 H16 120.0 . . ?

loop_
_geom_bond_atom_site_label_1
_geom_bond_atom_site_label_2
_geom_bond_distance
_geom_bond_site_symmetry_2
_geom_bond_publ_flag
Pb1 N14 2.685(13) 1_554 ?
Pb1 N1 2.716(14) . ?
Pb1 I1 3.1546(16) . ?
Pb1 I1 3.1961(16) 1_655 ?
Pb1 I2 3.2300(16) . ?
Pb1 I2 3.2687(16) 1_655 ?
I1 Pb1 3.1961(16) 1_455 ?
I2 Pb1 3.2687(16) 1_455 ?
N1 C6 1.32(2) . ?
N1 C2 1.34(2) . ?
C2 C3 1.38(2) . ?
C2 H2 0.9300 . ?
C3 C4 1.36(2) . ?
C3 H3 0.9300 . ?
C4 C5 1.38(2) . ?
C4 C7 1.500(18) . ?
C5 C6 1.36(2) . ?
C5 H5 0.9300 . ?
C6 H6 0.9300 . ?
C7 O7 1.214(17) . ?
C7 N8 1.333(17) . ?
N8 N9 1.396(17) . ?
N8 H8 0.8600 . ?
N9 C10 1.26(2) . ?
C10 C11 1.47(2) . ?
C10 H10 0.9300 . ?
C11 C12 1.36(2) . ?
C11 C16 1.42(2) . ?
C12 C13 1.37(2) . ?
C12 H12 0.9300 . ?
C13 N14 1.33(2) . ?
C13 H13 0.9300 . ?
N14 C15 1.30(2) . ?
N14 Pb1 2.685(13) 1_556 ?
C15 C16 1.34(2) . ?
C15 H15 0.9300 . ?
C16 H16 0.9300 . ?

loop_
_geom_torsion_atom_site_label_1
_geom_torsion_atom_site_label_2
_geom_torsion_atom_site_label_3
_geom_torsion_atom_site_label_4
_geom_torsion
_geom_torsion_site_symmetry_1
_geom_torsion_site_symmetry_2
_geom_torsion_site_symmetry_3
_geom_torsion_site_symmetry_4
_geom_torsion_publ_flag
C6 N1 C2 C3 -6(3) . . . . ?
Pb1 N1 C2 C3 -165.0(15) . . . . ?
N1 C2 C3 C4 4(3) . . . . ?
C2 C3 C4 C5 -2(3) . . . . ?
C2 C3 C4 C7 175.5(17) . . . . ?
C3 C4 C5 C6 2(3) . . . . ?
C7 C4 C5 C6 -175.0(17) . . . . ?
C2 N1 C6 C5 6(3) . . . . ?
Pb1 N1 C6 C5 166.0(16) . . . . ?
C4 C5 C6 N1 -4(3) . . . . ?
C3 C4 C7 O7 -32(2) . . . . ?
C5 C4 C7 O7 144.9(16) . . . . ?
C3 C4 C7 N8 147.7(16) . . . . ?
C5 C4 C7 N8 -35(2) . . . . ?
O7 C7 N8 N9 -5(2) . . . . ?
C4 C7 N8 N9 174.9(13) . . . . ?
C7 N8 N9 C10 -175.8(15) . . . . ?
N8 N9 C10 C11 -178.0(14) . . . . ?
N9 C10 C11 C12 20(3) . . . . ?
N9 C10 C11 C16 -159.8(19) . . . . ?
C16 C11 C12 C13 -6(3) . . . . ?
C10 C11 C12 C13 174.2(19) . . . . ?
C11 C12 C13 N14 10(4) . . . . ?
C12 C13 N14 C15 -8(4) . . . . ?
C12 C13 N14 Pb1 -174.1(19) . . . 1_556 ?
C13 N14 C15 C16 3(4) . . . . ?
Pb1 N14 C15 C16 168(2) 1_556 . . . ?
N14 C15 C16 C11 -1(4) . . . . ?
C12 C11 C16 C15 2(4) . . . . ?
C10 C11 C16 C15 -178(2) . . . . ?
